data_2109098
loop_
_publ_author_name
'Scheepers, Matthew Clarke'
'Lemmerer, Andreas'

_publ_section_title
;
 Design of a series of cocrystals featuring isoniazid modified with
 diacetone alcohol
;
_journal_issue 6
_journal_name_full 'Acta Crystallographica Section B'
_journal_page_first
;
;
_journal_paper_doi 10.1107/S2052520622009532
_journal_volume 78
_journal_year 2022
_chemical_formula_moiety '2(C12 H17 N3 O2), 3(C7 H6 O3)'
_chemical_formula_sum 'C45 H52 N6 O13'
_chemical_formula_weight 884.92
_space_group_crystal_system monoclinic
_space_group_IT_number 15
_space_group_name_Hall '-C 2yc'
_space_group_name_H-M_alt 'C 1 2/c 1'
_atom_sites_solution_hydrogens mixed
_atom_sites_solution_primary dual
_audit_creation_date 2022-08-30
_audit_creation_method
;
Olex2 1.5
(compiled 2022.04.07 svn.rca3783a0 for OlexSys, GUI svn.r6498)
;
_cell_angle_alpha 90
_cell_angle_beta 97.033(2)
_cell_angle_gamma 90
_cell_formula_units_Z 4
_cell_length_a 41.700(2)
_cell_length_b 8.2992(4)
_cell_length_c 12.9536(8)
_cell_measurement_reflns_used 5820
_cell_measurement_temperature 173.00
_cell_measurement_theta_max 27.39
_cell_measurement_theta_min 2.93
_cell_volume 4449.2(4)
_computing_cell_refinement 'SAINT V8.40B (?, 2016)'
_computing_data_reduction 'SAINT V8.40B (?, 2016)'
_computing_molecular_graphics 'Olex2 1.5 (Dolomanov et al., 2009)'
_computing_publication_material 'Olex2 1.5 (Dolomanov et al., 2009)'
_computing_structure_refinement 'SHELXL 2018/3 (Sheldrick, 2015)'
_computing_structure_solution 'SHELXT  (Sheldrick, 2015)'
_diffrn_ambient_temperature 173.00
_diffrn_measured_fraction_theta_full 1.000
_diffrn_measured_fraction_theta_max 0.998
_diffrn_measurement_device_type 'Bruker APEX-II CCD'
_diffrn_measurement_method '\f and \w scans'
_diffrn_radiation_type MoK\a
_diffrn_radiation_wavelength 0.71073
_diffrn_reflns_av_R_equivalents 0.0883
_diffrn_reflns_av_unetI/netI 0.0469
_diffrn_reflns_Laue_measured_fraction_full 1.000
_diffrn_reflns_Laue_measured_fraction_max 0.998
_diffrn_reflns_limit_h_max 55
_diffrn_reflns_limit_h_min -55
_diffrn_reflns_limit_k_max 11
_diffrn_reflns_limit_k_min -11
_diffrn_reflns_limit_l_max 17
_diffrn_reflns_limit_l_min -17
_diffrn_reflns_number 54732
_diffrn_reflns_point_group_measured_fraction_full 1.000
_diffrn_reflns_point_group_measured_fraction_max 0.998
_diffrn_reflns_theta_full 25.242
_diffrn_reflns_theta_max 28.321
_diffrn_reflns_theta_min 1.968
_diffrn_source_current 1.4
_diffrn_source_power 0.07
_diffrn_source_voltage 50.0
_diffrn_standards_number 0
_exptl_absorpt_coefficient_mu 0.098
_exptl_absorpt_correction_T_max 0.7457
_exptl_absorpt_correction_T_min 0.6004
_exptl_absorpt_correction_type multi-scan
_exptl_absorpt_process_details
;
SADABS-2016/2 (Bruker,2016/2) was used for absorption correction.
wR2(int) was 0.1671 before and 0.0738 after correction.
The Ratio of minimum to maximum transmission is 0.8051.
The \l/2 correction factor is Not present.
;
_exptl_crystal_colour colourless
_exptl_crystal_colour_primary colourless
_exptl_crystal_density_diffrn 1.321
_exptl_crystal_description plate
_exptl_crystal_F_000 1872
_exptl_crystal_size_max 0.552
_exptl_crystal_size_mid 0.258
_exptl_crystal_size_min 0.136
_refine_diff_density_max 0.286
_refine_diff_density_min -0.268
_refine_diff_density_rms 0.061
_refine_ls_extinction_method none
_refine_ls_goodness_of_fit_ref 1.044
_refine_ls_hydrogen_treatment mixed
_refine_ls_matrix_type full
_refine_ls_number_parameters 352
_refine_ls_number_reflns 5529
_refine_ls_number_restraints 23
_refine_ls_restrained_S_all 1.043
_refine_ls_R_factor_all 0.0704
_refine_ls_R_factor_gt 0.0560
_refine_ls_shift/su_max 0.001
_refine_ls_shift/su_mean 0.000
_refine_ls_structure_factor_coef Fsqd
_refine_ls_weighting_details 'w=1/[\s^2^(Fo^2^)+(0.0649P)^2^+2.5863P] where P=(Fo^2^+2Fc^2^)/3'
_refine_ls_weighting_scheme calc
_refine_ls_wR_factor_gt 0.1366
_refine_ls_wR_factor_ref 0.1502
_reflns_Friedel_coverage 0.000
_reflns_number_gt 4386
_reflns_number_total 5529
_reflns_threshold_expression 'I > 2\s(I)'
_cod_data_source_file aw5075sup1.cif
_cod_data_source_block 22mcsiz4h4m2p4hba
_cod_database_code 2109098
_shelx_space_group_comment
;
The symmetry employed for this shelxl refinement is uniquely defined
by the following loop, which should always be used as a source of
symmetry information in preference to the above space-group names.
They are only intended as comments.
;
_shelx_estimated_absorpt_t_max 0.987
_shelx_estimated_absorpt_t_min 0.948

loop_
_space_group_symop_operation_xyz
'x, y, z'
'-x, y, -z+1/2'
'x+1/2, y+1/2, z'
'-x+1/2, y+1/2, -z+1/2'
'-x, -y, -z'
'x, -y, z-1/2'
'-x+1/2, -y+1/2, -z'
'x+1/2, -y+1/2, z-1/2'

loop_
_atom_site_label
_atom_site_type_symbol
_atom_site_fract_x
_atom_site_fract_y
_atom_site_fract_z
_atom_site_U_iso_or_equiv
_atom_site_adp_type
_atom_site_occupancy
_atom_site_site_symmetry_order
_atom_site_calc_flag
_atom_site_refinement_flags_posn
_atom_site_refinement_flags_adp
_atom_site_refinement_flags_occupancy
_atom_site_disorder_assembly
_atom_site_disorder_group
O1 O 0.59773(4) 0.5103(2) 0.80887(11) 0.0731(5) Uani 1 1 d . . . . .
O2 O 0.60714(4) 0.71726(16) 0.46192(9) 0.0529(3) Uani 1 1 d . . . . .
N1 N 0.68301(3) 0.23585(16) 0.63031(11) 0.0415(3) Uani 1 1 d . . . . .
N2 N 0.59888(3) 0.6522(2) 0.66087(11) 0.0473(4) Uani 1 1 d . . . . .
N3 N 0.57176(3) 0.7417(2) 0.67707(11) 0.0470(4) Uani 1 1 d . . . . .
C1 C 0.68152(4) 0.2702(2) 0.73021(14) 0.0528(4) Uani 1 1 d . . . . .
H1 H 0.697733 0.227914 0.780891 0.063 Uiso 1 1 calc R U . . .
C2 C 0.65751(4) 0.3641(3) 0.76317(13) 0.0531(5) Uani 1 1 d . . . . .
H2B H 0.657141 0.385009 0.835120 0.064 Uiso 1 1 calc R U . . .
C3 C 0.63411(4) 0.4273(2) 0.69052(13) 0.0434(4) Uani 1 1 d . . . . .
C4 C 0.63502(4) 0.3891(2) 0.58675(13) 0.0482(4) Uani 1 1 d . . . . .
H4 H 0.618810 0.427679 0.534701 0.058 Uiso 1 1 calc R U . . .
C5 C 0.65993(4) 0.2939(2) 0.56047(13) 0.0456(4) Uani 1 1 d . . . . .
H5 H 0.660589 0.268835 0.489207 0.055 Uiso 1 1 calc R U . . .
C6 C 0.60840(4) 0.5329(2) 0.72558(14) 0.0512(4) Uani 1 1 d . . . . .
C7 C 0.56749(4) 0.8710(2) 0.62264(13) 0.0472(4) Uani 1 1 d . . . . .
C8 C 0.53618(5) 0.9574(3) 0.63147(17) 0.0629(5) Uani 1 1 d . . . . .
H8A H 0.522744 0.956211 0.563892 0.094 Uiso 1 1 calc R U . . .
H8B H 0.540726 1.069180 0.652979 0.094 Uiso 1 1 calc R U . . .
H8C H 0.524715 0.903223 0.683289 0.094 Uiso 1 1 calc R U . . .
C9 C 0.59100(4) 0.9439(2) 0.55526(14) 0.0486(4) Uani 1 1 d . . . . .
H9A H 0.613011 0.935013 0.593348 0.058 Uiso 1 1 calc R U . . .
H9B H 0.586005 1.060095 0.546947 0.058 Uiso 1 1 calc R U . . .
C10 C 0.59165(5) 0.8715(2) 0.44660(14) 0.0516(4) Uani 1 1 d . . . . .
C11 C 0.55732(6) 0.8509(3) 0.39017(17) 0.0771(7) Uani 1 1 d . . . . .
H11A H 0.558389 0.801239 0.322024 0.116 Uiso 1 1 calc R U . . .
H11B H 0.546882 0.956543 0.380822 0.116 Uiso 1 1 calc R U . . .
H11C H 0.544784 0.781673 0.431625 0.116 Uiso 1 1 calc R U . . .
C12 C 0.61198(6) 0.9754(3) 0.38334(18) 0.0720(6) Uani 1 1 d . . . . .
H12A H 0.634083 0.981998 0.418865 0.108 Uiso 1 1 calc R U . . .
H12B H 0.602667 1.083863 0.376005 0.108 Uiso 1 1 calc R U . . .
H12C H 0.612311 0.927584 0.314321 0.108 Uiso 1 1 calc R U . . .
O3 O 0.76927(3) 0.41682(14) 0.44204(8) 0.0422(3) Uani 1 1 d D . . . .
H3 H 0.785353 0.368939 0.423430 0.063 Uiso 1 1 calc R U . . .
O4 O 0.79807(3) 0.39390(14) 0.59784(8) 0.0396(3) Uani 1 1 d D . . . .
O5 O 0.67767(3) 0.80957(15) 0.69937(10) 0.0463(3) Uani 1 1 d D . . . .
C13 C 0.74719(3) 0.52828(16) 0.58360(10) 0.0311(3) Uani 1 1 d D . . . .
C14 C 0.72224(4) 0.59938(19) 0.51751(11) 0.0386(3) Uani 1 1 d D . . . .
H14 H 0.721259 0.584496 0.444477 0.046 Uiso 1 1 calc R U . . .
C15 C 0.69893(4) 0.6912(2) 0.55699(12) 0.0413(4) Uani 1 1 d D . . . .
H15 H 0.681971 0.738634 0.511319 0.050 Uiso 1 1 calc R U . . .
C16 C 0.70036(3) 0.71379(17) 0.66328(11) 0.0346(3) Uani 1 1 d D . . . .
C17 C 0.72440(4) 0.63954(17) 0.73056(11) 0.0349(3) Uani 1 1 d D . . . .
H17 H 0.724845 0.651487 0.803658 0.042 Uiso 1 1 calc R U . . .
C18 C 0.74764(3) 0.54832(17) 0.69050(11) 0.0327(3) Uani 1 1 d D . . . .
H18 H 0.764189 0.498453 0.736542 0.039 Uiso 1 1 calc R U . . .
C19 C 0.77377(3) 0.43995(17) 0.54302(11) 0.0322(3) Uani 1 1 d D . . . .
O6 O 0.53413(7) 0.6244(4) 0.8323(2) 0.0684(8) Uani 0.5 1 d D . P A -1
H6 H 0.549917 0.675956 0.814628 0.103 Uiso 0.5 1 calc R U P A -1
O7 O 0.55849(8) 0.6787(4) 0.9921(3) 0.0699(9) Uani 0.5 1 d D . P A -1
O8 O 0.43237(8) 0.2945(4) 1.0771(3) 0.0684(9) Uani 0.5 1 d D . P A -1
H8 H 0.428951 0.331193 1.135197 0.103 Uiso 0.5 1 calc R U P A -1
C20 C 0.50842(7) 0.5377(4) 0.9722(3) 0.0354(6) Uani 0.5 1 d D . P A -1
C21 C 0.48442(14) 0.4655(13) 0.9040(4) 0.0419(13) Uani 0.5 1 d D . P A -1
H21 H 0.485453 0.471910 0.831275 0.050 Uiso 0.5 1 calc R U P A -1
C22 C 0.45913(7) 0.3846(4) 0.9397(2) 0.0448(7) Uani 0.5 1 d D . P A -1
H22 H 0.442470 0.339007 0.892032 0.054 Uiso 0.5 1 calc R U P A -1
C23 C 0.4582(4) 0.371(3) 1.0451(4) 0.0450(15) Uani 0.5 1 d D . P A -1
C24 C 0.48108(10) 0.4477(5) 1.1149(3) 0.0558(9) Uani 0.5 1 d D . P A -1
H24 H 0.479293 0.446048 1.187338 0.067 Uiso 0.5 1 calc R U P A -1
C25 C 0.50641(16) 0.5267(13) 1.0779(4) 0.0481(15) Uani 0.5 1 d D . P A -1
H25 H 0.522773 0.574402 1.125732 0.058 Uiso 0.5 1 calc R U P A -1
C26 C 0.5368(3) 0.615(3) 0.9345(4) 0.0453(15) Uani 0.5 1 d D . P A -1
H5A H 0.6842(5) 0.837(3) 0.7655(19) 0.065(6) Uiso 1 1 d . . . . .
H2A H 0.6061(5) 0.662(3) 0.5967(19) 0.068(6) Uiso 1 1 d . . . . .
H2 H 0.6021(6) 0.655(3) 0.407(2) 0.079(8) Uiso 1 1 d . . . . .

loop_
_atom_site_aniso_label
_atom_site_aniso_U_11
_atom_site_aniso_U_22
_atom_site_aniso_U_33
_atom_site_aniso_U_23
_atom_site_aniso_U_13
_atom_site_aniso_U_12
O1 0.0736(9) 0.1053(12) 0.0475(8) 0.0376(8) 0.0358(7) 0.0445(8)
O2 0.0821(9) 0.0481(7) 0.0288(6) -0.0013(5) 0.0077(6) 0.0026(6)
N1 0.0440(7) 0.0424(7) 0.0396(7) -0.0005(6) 0.0113(6) 0.0013(6)
N2 0.0438(7) 0.0660(9) 0.0347(7) 0.0137(7) 0.0149(6) 0.0166(7)
N3 0.0401(7) 0.0659(9) 0.0363(7) 0.0090(6) 0.0095(6) 0.0139(6)
C1 0.0509(9) 0.0698(12) 0.0376(9) 0.0027(8) 0.0052(7) 0.0190(9)
C2 0.0544(10) 0.0754(12) 0.0311(8) 0.0075(8) 0.0124(7) 0.0213(9)
C3 0.0397(8) 0.0559(9) 0.0371(8) 0.0133(7) 0.0143(6) 0.0074(7)
C4 0.0482(9) 0.0606(10) 0.0360(9) 0.0081(7) 0.0065(7) 0.0088(8)
C5 0.0538(9) 0.0489(9) 0.0352(8) -0.0001(7) 0.0095(7) 0.0022(7)
C6 0.0470(9) 0.0731(12) 0.0363(9) 0.0178(8) 0.0163(7) 0.0169(8)
C7 0.0471(9) 0.0601(10) 0.0339(8) 0.0014(7) 0.0032(7) 0.0093(8)
C8 0.0558(11) 0.0800(14) 0.0531(12) 0.0058(10) 0.0076(9) 0.0249(10)
C9 0.0553(10) 0.0503(9) 0.0401(9) 0.0027(7) 0.0055(7) 0.0041(8)
C10 0.0644(11) 0.0559(10) 0.0346(9) 0.0069(7) 0.0066(8) 0.0038(8)
C11 0.0793(15) 0.1042(18) 0.0434(12) -0.0005(12) -0.0098(10) 0.0044(13)
C12 0.0963(16) 0.0684(13) 0.0570(13) 0.0192(10) 0.0327(12) 0.0122(12)
O3 0.0467(6) 0.0538(7) 0.0264(5) -0.0067(5) 0.0051(4) 0.0085(5)
O4 0.0398(5) 0.0512(6) 0.0284(5) 0.0023(5) 0.0059(4) 0.0017(5)
O5 0.0447(6) 0.0572(7) 0.0364(6) -0.0103(5) 0.0029(5) 0.0109(5)
C13 0.0365(7) 0.0314(6) 0.0256(7) -0.0012(5) 0.0052(5) -0.0059(5)
C14 0.0443(8) 0.0457(8) 0.0249(7) -0.0055(6) 0.0008(6) -0.0028(6)
C15 0.0393(8) 0.0505(9) 0.0321(8) -0.0053(7) -0.0043(6) 0.0044(7)
C16 0.0348(7) 0.0365(7) 0.0328(7) -0.0048(6) 0.0054(6) -0.0030(6)
C17 0.0447(8) 0.0364(7) 0.0243(7) 0.0003(5) 0.0068(6) -0.0007(6)
C18 0.0391(7) 0.0332(7) 0.0258(7) 0.0027(5) 0.0038(5) -0.0018(5)
C19 0.0390(7) 0.0337(7) 0.0248(6) -0.0010(5) 0.0071(5) -0.0062(6)
O6 0.0542(15) 0.098(2) 0.0592(18) 0.0001(16) 0.0320(13) -0.0204(15)
O7 0.0511(17) 0.079(2) 0.084(2) -0.0323(18) 0.0262(16) -0.0290(15)
O8 0.0726(18) 0.0736(19) 0.0667(19) -0.0168(15) 0.0394(16) -0.0376(15)
C20 0.0298(13) 0.0378(15) 0.0391(16) -0.0034(13) 0.0069(12) 0.0011(12)
C21 0.037(3) 0.059(3) 0.032(2) -0.004(2) 0.009(2) -0.004(3)
C22 0.0352(15) 0.059(2) 0.0407(18) -0.0136(15) 0.0052(13) -0.0073(14)
C23 0.048(4) 0.043(4) 0.049(3) -0.016(4) 0.022(3) -0.016(2)
C24 0.068(2) 0.067(2) 0.0342(18) -0.0011(17) 0.0135(17) -0.021(2)
C25 0.044(4) 0.062(3) 0.038(3) -0.008(3) 0.006(2) -0.010(3)
C26 0.050(4) 0.037(4) 0.054(3) -0.015(4) 0.026(3) -0.010(3)

loop_
_atom_type_symbol
_atom_type_description
_atom_type_scat_dispersion_real
_atom_type_scat_dispersion_imag
_atom_type_scat_source
C C 0.0033 0.0016 'International Tables Vol C Tables 4.2.6.8 and 6.1.1.4'
H H 0.0000 0.0000 'International Tables Vol C Tables 4.2.6.8 and 6.1.1.4'
N N 0.0061 0.0033 'International Tables Vol C Tables 4.2.6.8 and 6.1.1.4'
O O 0.0106 0.0060 'International Tables Vol C Tables 4.2.6.8 and 6.1.1.4'

loop_
_exptl_crystal_face_index_h
_exptl_crystal_face_index_k
_exptl_crystal_face_index_l
_exptl_crystal_face_perp_dist
1.00 0.00 1.00 0.2260
-1.00 0.00 -1.00 0.2070
1.00 1.00 0.00 0.0210
-1.00 -1.00 0.00 0.1220
1.00 0.00 0.00 0.0230
-1.00 0.00 0.00 0.0680

loop_
_geom_angle_atom_site_label_1
_geom_angle_atom_site_label_2
_geom_angle_atom_site_label_3
_geom_angle
_geom_angle_site_symmetry_1
_geom_angle_site_symmetry_3
_geom_angle_publ_flag
C10 O2 H2 110.6(16) . . ?
C5 N1 C1 117.85(14) . . ?
N3 N2 H2A 116.6(14) . . ?
C6 N2 N3 119.33(14) . . ?
C6 N2 H2A 122.2(14) . . ?
C7 N3 N2 115.13(14) . . ?
N1 C1 H1 118.5 . . ?
N1 C1 C2 122.93(16) . . ?
C2 C1 H1 118.5 . . ?
C1 C2 H2B 120.5 . . ?
C3 C2 C1 119.07(16) . . ?
C3 C2 H2B 120.5 . . ?
C2 C3 C4 118.40(15) . . ?
C2 C3 C6 119.36(15) . . ?
C4 C3 C6 122.24(15) . . ?
C3 C4 H4 120.6 . . ?
C5 C4 C3 118.74(16) . . ?
C5 C4 H4 120.6 . . ?
N1 C5 C4 122.97(16) . . ?
N1 C5 H5 118.5 . . ?
C4 C5 H5 118.5 . . ?
O1 C6 N2 123.75(16) . . ?
O1 C6 C3 121.70(16) . . ?
N2 C6 C3 114.54(14) . . ?
N3 C7 C8 114.82(17) . . ?
N3 C7 C9 126.38(15) . . ?
C8 C7 C9 118.77(16) . . ?
C7 C8 H8A 109.5 . . ?
C7 C8 H8B 109.5 . . ?
C7 C8 H8C 109.5 . . ?
H8A C8 H8B 109.5 . . ?
H8A C8 H8C 109.5 . . ?
H8B C8 H8C 109.5 . . ?
C7 C9 H9A 108.0 . . ?
C7 C9 H9B 108.0 . . ?
C7 C9 C10 117.22(16) . . ?
H9A C9 H9B 107.2 . . ?
C10 C9 H9A 108.0 . . ?
C10 C9 H9B 108.0 . . ?
O2 C10 C9 106.28(14) . . ?
O2 C10 C11 110.10(18) . . ?
O2 C10 C12 108.04(16) . . ?
C9 C10 C11 111.13(17) . . ?
C12 C10 C9 110.28(17) . . ?
C12 C10 C11 110.86(18) . . ?
C10 C11 H11A 109.5 . . ?
C10 C11 H11B 109.5 . . ?
C10 C11 H11C 109.5 . . ?
H11A C11 H11B 109.5 . . ?
H11A C11 H11C 109.5 . . ?
H11B C11 H11C 109.5 . . ?
C10 C12 H12A 109.5 . . ?
C10 C12 H12B 109.5 . . ?
C10 C12 H12C 109.5 . . ?
H12A C12 H12B 109.5 . . ?
H12A C12 H12C 109.5 . . ?
H12B C12 H12C 109.5 . . ?
C19 O3 H3 109.5 . . ?
C16 O5 H5A 109.4(14) . . ?
C14 C13 C19 121.81(13) . . ?
C18 C13 C14 118.55(13) . . ?
C18 C13 C19 119.57(13) . . ?
C13 C14 H14 119.6 . . ?
C15 C14 C13 120.79(14) . . ?
C15 C14 H14 119.6 . . ?
C14 C15 H15 120.1 . . ?
C14 C15 C16 119.77(14) . . ?
C16 C15 H15 120.1 . . ?
O5 C16 C15 118.27(13) . . ?
O5 C16 C17 121.47(13) . . ?
C15 C16 C17 120.26(14) . . ?
C16 C17 H17 120.2 . . ?
C18 C17 C16 119.57(13) . . ?
C18 C17 H17 120.2 . . ?
C13 C18 H18 119.5 . . ?
C17 C18 C13 120.99(13) . . ?
C17 C18 H18 119.5 . . ?
O3 C19 C13 113.88(12) . . ?
O4 C19 O3 122.64(13) . . ?
O4 C19 C13 123.47(13) . . ?
C26 O6 H6 109.5 . . ?
C23 O8 H8 109.5 . . ?
C21 C20 C26 121.3(3) . . ?
C25 C20 C21 118.4(4) . . ?
C25 C20 C26 120.2(3) . . ?
C20 C21 H21 119.4 . . ?
C22 C21 C20 121.3(4) . . ?
C22 C21 H21 119.4 . . ?
C21 C22 H22 120.3 . . ?
C23 C22 C21 119.4(4) . . ?
C23 C22 H22 120.3 . . ?
O8 C23 C22 117.5(4) . . ?
O8 C23 C24 121.6(4) . . ?
C22 C23 C24 120.5(4) . . ?
C23 C24 H24 120.4 . . ?
C25 C24 C23 119.2(4) . . ?
C25 C24 H24 120.4 . . ?
C20 C25 H25 119.4 . . ?
C24 C25 C20 121.1(4) . . ?
C24 C25 H25 119.4 . . ?
O6 C26 C20 112.8(4) . . ?
O7 C26 O6 123.4(4) . . ?
O7 C26 C20 123.4(4) . . ?

loop_
_geom_bond_atom_site_label_1
_geom_bond_atom_site_label_2
_geom_bond_distance
_geom_bond_site_symmetry_2
_geom_bond_publ_flag
O1 C6 1.231(2) . ?
O2 C10 1.437(2) . ?
O2 H2 0.89(3) . ?
N1 C1 1.334(2) . ?
N1 C5 1.328(2) . ?
N2 N3 1.3903(19) . ?
N2 C6 1.326(2) . ?
N2 H2A 0.92(2) . ?
N3 C7 1.284(2) . ?
C1 H1 0.9500 . ?
C1 C2 1.377(2) . ?
C2 H2B 0.9500 . ?
C2 C3 1.374(2) . ?
C3 C4 1.386(2) . ?
C3 C6 1.498(2) . ?
C4 H4 0.9500 . ?
C4 C5 1.380(2) . ?
C5 H5 0.9500 . ?
C7 C8 1.506(2) . ?
C7 C9 1.516(3) . ?
C8 H8A 0.9800 . ?
C8 H8B 0.9800 . ?
C8 H8C 0.9800 . ?
C9 H9A 0.9900 . ?
C9 H9B 0.9900 . ?
C9 C10 1.534(3) . ?
C10 C11 1.535(3) . ?
C10 C12 1.518(3) . ?
C11 H11A 0.9800 . ?
C11 H11B 0.9800 . ?
C11 H11C 0.9800 . ?
C12 H12A 0.9800 . ?
C12 H12B 0.9800 . ?
C12 H12C 0.9800 . ?
O3 H3 0.8400 . ?
O3 C19 1.3126(17) . ?
O4 C19 1.2250(17) . ?
O5 C16 1.3615(18) . ?
O5 H5A 0.90(2) . ?
C13 C14 1.395(2) . ?
C13 C18 1.3926(19) . ?
C13 C19 1.4781(19) . ?
C14 H14 0.9500 . ?
C14 C15 1.382(2) . ?
C15 H15 0.9500 . ?
C15 C16 1.384(2) . ?
C16 C17 1.389(2) . ?
C17 H17 0.9500 . ?
C17 C18 1.380(2) . ?
C18 H18 0.9500 . ?
O6 H6 0.8400 . ?
O6 C26 1.318(4) . ?
O7 C26 1.222(4) . ?
O8 H8 0.8400 . ?
O8 C23 1.357(4) . ?
C20 C21 1.387(4) . ?
C20 C25 1.385(4) . ?
C20 C26 1.478(4) . ?
C21 H21 0.9500 . ?
C21 C22 1.377(4) . ?
C22 H22 0.9500 . ?
C22 C23 1.375(4) . ?
C23 C24 1.387(4) . ?
C24 H24 0.9500 . ?
C24 C25 1.378(4) . ?
C25 H25 0.9500 . ?

loop_
_geom_torsion_atom_site_label_1
_geom_torsion_atom_site_label_2
_geom_torsion_atom_site_label_3
_geom_torsion_atom_site_label_4
_geom_torsion
_geom_torsion_site_symmetry_1
_geom_torsion_site_symmetry_2
_geom_torsion_site_symmetry_3
_geom_torsion_site_symmetry_4
_geom_torsion_publ_flag
N1 C1 C2 C3 -0.7(3) . . . . ?
N2 N3 C7 C8 173.40(16) . . . . ?
N2 N3 C7 C9 -8.6(3) . . . . ?
N3 N2 C6 O1 -11.3(3) . . . . ?
N3 N2 C6 C3 169.91(16) . . . . ?
N3 C7 C9 C10 81.1(2) . . . . ?
C1 N1 C5 C4 0.9(3) . . . . ?
C1 C2 C3 C4 2.2(3) . . . . ?
C1 C2 C3 C6 -178.51(18) . . . . ?
C2 C3 C4 C5 -2.1(3) . . . . ?
C2 C3 C6 O1 -34.2(3) . . . . ?
C2 C3 C6 N2 144.66(19) . . . . ?
C3 C4 C5 N1 0.6(3) . . . . ?
C4 C3 C6 O1 145.2(2) . . . . ?
C4 C3 C6 N2 -36.0(3) . . . . ?
C5 N1 C1 C2 -0.9(3) . . . . ?
C6 N2 N3 C7 168.45(18) . . . . ?
C6 C3 C4 C5 178.56(17) . . . . ?
C7 C9 C10 O2 -72.9(2) . . . . ?
C7 C9 C10 C11 46.9(2) . . . . ?
C7 C9 C10 C12 170.29(17) . . . . ?
C8 C7 C9 C10 -101.0(2) . . . . ?
O5 C16 C17 C18 -177.58(13) . . . . ?
C13 C14 C15 C16 0.3(2) . . . . ?
C14 C13 C18 C17 -1.5(2) . . . . ?
C14 C13 C19 O3 -8.71(19) . . . . ?
C14 C13 C19 O4 170.39(14) . . . . ?
C14 C15 C16 O5 177.72(14) . . . . ?
C14 C15 C16 C17 -2.5(2) . . . . ?
C15 C16 C17 C18 2.6(2) . . . . ?
C16 C17 C18 C13 -0.6(2) . . . . ?
C18 C13 C14 C15 1.7(2) . . . . ?
C18 C13 C19 O3 174.39(13) . . . . ?
C18 C13 C19 O4 -6.5(2) . . . . ?
C19 C13 C14 C15 -175.28(14) . . . . ?
C19 C13 C18 C17 175.49(13) . . . . ?
O8 C23 C24 C25 -178.3(15) . . . . ?
C20 C21 C22 C23 -2.2(17) . . . . ?
C21 C20 C25 C24 -0.7(17) . . . . ?
C21 C20 C26 O6 8(2) . . . . ?
C21 C20 C26 O7 -179.6(16) . . . . ?
C21 C22 C23 O8 178.0(14) . . . . ?
C21 C22 C23 C24 5(3) . . . . ?
C22 C23 C24 C25 -6(3) . . . . ?
C23 C24 C25 C20 3.5(18) . . . . ?
C25 C20 C21 C22 0.0(16) . . . . ?
C25 C20 C26 O6 -176.1(12) . . . . ?
C25 C20 C26 O7 -4(3) . . . . ?
C26 C20 C21 C22 175.7(13) . . . . ?
C26 C20 C25 C24 -176.4(13) . . . . ?

_cod_database_fobs_code 2109098
